data_2221005
loop_
_publ_author_name
'Gowda, B. Thimme'
'Foro, Sabine'
'Saraswathi, B. S.'
'Terao, Hiromitsu'
'Fuess, Hartmut'

_publ_section_title
;
 2,5-Dichloroanilinium chloride monohydrate
;
_journal_coeditor_code BT2865
_journal_issue 3
_journal_name_full 'Acta Crystallographica Section E'
_journal_page_first o516
_journal_paper_doi 10.1107/S1600536809004395
_journal_volume 65
_journal_year 2009
_chemical_formula_iupac 'C6 H6 Cl2 N +, Cl -, H2 O'
_chemical_formula_moiety 'C6 H6 Cl2 N +, Cl -, H2 O'
_chemical_formula_sum 'C6 H8 Cl3 N O'
_chemical_formula_weight 216.48
_chemical_name_systematic
;
2,5-Dichloroanilinium chloride monohydrate
;
_space_group_IT_number 14
_symmetry_cell_setting monoclinic
_symmetry_space_group_name_Hall '-P 2yn'
_symmetry_space_group_name_H-M 'P 1 21/n 1'
_atom_sites_solution_hydrogens difmap
_atom_sites_solution_primary direct
_atom_sites_solution_secondary difmap
_audit_creation_method SHELXL-97
_cell_angle_alpha 90.00
_cell_angle_beta 96.95(3)
_cell_angle_gamma 90.00
_cell_formula_units_Z 4
_cell_length_a 7.6790(10)
_cell_length_b 6.4760(10)
_cell_length_c 19.060(5)
_cell_measurement_reflns_used 25
_cell_measurement_temperature 299(2)
_cell_measurement_theta_max 20.29
_cell_measurement_theta_min 5.95
_cell_volume 940.9(3)
_computing_cell_refinement 'CAD-4-PC (Enraf--Nonius, 1996)'
_computing_data_collection 'CAD-4-PC (Enraf--Nonius, 1996)'
_computing_data_reduction 'REDU4 (Stoe & Cie, 1987)'
_computing_molecular_graphics 'PLATON (Spek, 2003)'
_computing_publication_material 'SHELXL97 (Sheldrick, 2008)'
_computing_structure_refinement 'SHELXL97 (Sheldrick, 2008)'
_computing_structure_solution 'SHELXS97 (Sheldrick, 2008)'
_diffrn_ambient_temperature 299(2)
_diffrn_measured_fraction_theta_full 0.994
_diffrn_measured_fraction_theta_max 0.994
_diffrn_measurement_device_type 'Enraf--Nonius CAD-4'
_diffrn_measurement_method \w/2\q
_diffrn_radiation_monochromator graphite
_diffrn_radiation_source 'fine-focus sealed tube'
_diffrn_radiation_type CuK\a
_diffrn_radiation_wavelength 1.54180
_diffrn_reflns_av_R_equivalents 0.0680
_diffrn_reflns_av_sigmaI/netI 0.0686
_diffrn_reflns_limit_h_max 9
_diffrn_reflns_limit_h_min -9
_diffrn_reflns_limit_k_max 7
_diffrn_reflns_limit_k_min 0
_diffrn_reflns_limit_l_max 22
_diffrn_reflns_limit_l_min -22
_diffrn_reflns_number 3331
_diffrn_reflns_theta_full 67.24
_diffrn_reflns_theta_max 67.24
_diffrn_reflns_theta_min 4.67
_diffrn_standards_decay_% 1.0
_diffrn_standards_interval_time 120
_diffrn_standards_number 3
_exptl_absorpt_coefficient_mu 8.393
_exptl_absorpt_correction_T_max 0.4324
_exptl_absorpt_correction_T_min 0.1092
_exptl_absorpt_correction_type psi-scan
_exptl_absorpt_process_details '(North <i>et al.</i>,  1968)'
_exptl_crystal_colour colourless
_exptl_crystal_density_diffrn 1.528
_exptl_crystal_density_method 'not measured'
_exptl_crystal_description plate
_exptl_crystal_F_000 440
_exptl_crystal_size_max 0.35
_exptl_crystal_size_mid 0.30
_exptl_crystal_size_min 0.10
_refine_diff_density_max 0.389
_refine_diff_density_min -0.493
_refine_ls_extinction_coef 0.0126(16)
_refine_ls_extinction_expression Fc^*^=kFc[1+0.001xFc^2^\l^3^/sin(2\q)]^-1/4^
_refine_ls_extinction_method 'SHELXL97 (Sheldrick, 2008)'
_refine_ls_goodness_of_fit_ref 1.101
_refine_ls_hydrogen_treatment refxyz
_refine_ls_matrix_type full
_refine_ls_number_parameters 125
_refine_ls_number_reflns 1669
_refine_ls_number_restraints 3
_refine_ls_restrained_S_all 1.100
_refine_ls_R_factor_all 0.0562
_refine_ls_R_factor_gt 0.0494
_refine_ls_shift/su_max 0.012
_refine_ls_shift/su_mean 0.002
_refine_ls_structure_factor_coef Fsqd
_refine_ls_weighting_details 'calc w=1/[\s^2^(Fo^2^)+(0.0831P)^2^+0.169P] where P=(Fo^2^+2Fc^2^)/3'
_refine_ls_weighting_scheme calc
_refine_ls_wR_factor_gt 0.1369
_refine_ls_wR_factor_ref 0.1428
_reflns_number_gt 1421
_reflns_number_total 1669
_reflns_threshold_expression I>2\s(I)
_cod_data_source_file bt2865.cif
_cod_data_source_block I
_cod_original_sg_symbol_H-M 'P 21/n'
_cod_database_code 2221005
_cod_database_fobs_code 2221005

loop_
_symmetry_equiv_pos_as_xyz
'x, y, z'
'-x+1/2, y+1/2, -z+1/2'
'-x, -y, -z'
'x-1/2, -y-1/2, z-1/2'

loop_
_atom_site_type_symbol
_atom_site_label
_atom_site_fract_x
_atom_site_fract_y
_atom_site_fract_z
_atom_site_U_iso_or_equiv
_atom_site_adp_type
_atom_site_calc_flag
_atom_site_refinement_flags
_atom_site_occupancy
_atom_site_disorder_assembly
_atom_site_disorder_group
Cl Cl1 0.64647(11) -0.35617(13) 0.11963(6) 0.0720(4) Uani d . 1 . .
Cl Cl2 0.84843(12) 0.33419(16) -0.08256(4) 0.0716(4) Uani d . 1 . .
N N1 0.8342(3) 0.0359(4) 0.16645(11) 0.0476(6) Uani d . 1 . .
H H11 0.872(4) -0.079(6) 0.1920(19) 0.057 Uiso d . 1 . .
H H12 0.736(5) 0.083(5) 0.1868(18) 0.057 Uiso d . 1 . .
H H13 0.917(5) 0.128(6) 0.179(2) 0.057 Uiso d . 1 . .
C C1 0.7922(3) 0.0096(5) 0.09016(13) 0.0441(6) Uani d . 1 . .
C C2 0.7056(4) -0.1657(5) 0.06338(18) 0.0529(7) Uani d . 1 . .
C C3 0.6664(4) -0.1873(6) -0.0093(2) 0.0635(9) Uani d . 1 . .
H H3 0.604(5) -0.303(7) -0.024(2) 0.076 Uiso d . 1 . .
C C4 0.7107(4) -0.0333(6) -0.05366(16) 0.0626(9) Uani d . 1 . .
H H4 0.681(5) -0.046(6) -0.100(2) 0.075 Uiso d . 1 . .
C C5 0.7943(4) 0.1398(5) -0.02646(15) 0.0534(7) Uani d . 1 . .
C C6 0.8371(4) 0.1651(5) 0.04598(15) 0.0474(6) Uani d . 1 . .
H H6 0.905(4) 0.288(5) 0.065(2) 0.057 Uiso d . 1 . .
O O1 0.0902(3) 0.3197(4) 0.19565(15) 0.0697(7) Uani d D 1 . .
H H1A 0.200(4) 0.301(6) 0.206(3) 0.084 Uiso d D 1 . .
H H1B 0.067(5) 0.413(6) 0.223(2) 0.084 Uiso d D 1 . .
Cl Cl3 0.50259(9) 0.21839(12) 0.22100(4) 0.0565(3) Uani d . 1 . .

loop_
_atom_site_aniso_label
_atom_site_aniso_U_11
_atom_site_aniso_U_22
_atom_site_aniso_U_33
_atom_site_aniso_U_12
_atom_site_aniso_U_13
_atom_site_aniso_U_23
Cl1 0.0655(6) 0.0603(5) 0.0883(6) -0.0101(3) 0.0009(5) 0.0022(4)
Cl2 0.0671(6) 0.0981(7) 0.0499(4) 0.0101(4) 0.0085(4) 0.0145(4)
N1 0.0485(13) 0.0551(13) 0.0379(10) 0.0017(11) -0.0002(9) -0.0007(10)
C1 0.0377(13) 0.0528(14) 0.0402(11) 0.0065(11) -0.0015(10) -0.0062(11)
C2 0.0400(13) 0.0555(16) 0.0615(17) 0.0031(12) -0.0004(13) -0.0084(13)
C3 0.0500(17) 0.0694(19) 0.0677(19) 0.0019(15) -0.0065(15) -0.0270(17)
C4 0.0522(16) 0.086(2) 0.0470(14) 0.0111(16) -0.0034(13) -0.0205(15)
C5 0.0436(14) 0.076(2) 0.0405(13) 0.0130(13) 0.0032(12) -0.0027(13)
C6 0.0415(13) 0.0578(15) 0.0419(13) 0.0044(12) 0.0009(11) -0.0054(12)
O1 0.0571(14) 0.0722(16) 0.0776(15) -0.0017(11) -0.0004(12) -0.0175(12)
Cl3 0.0529(5) 0.0671(5) 0.0484(4) -0.0018(3) 0.0015(3) -0.0101(3)

loop_
_atom_type_symbol
_atom_type_description
_atom_type_scat_dispersion_real
_atom_type_scat_dispersion_imag
_atom_type_scat_source
C C 0.0181 0.0091 'International Tables Vol C Tables 4.2.6.8 and 6.1.1.4'
H H 0.0000 0.0000 'International Tables Vol C Tables 4.2.6.8 and 6.1.1.4'
Cl Cl 0.3639 0.7018 'International Tables Vol C Tables 4.2.6.8 and 6.1.1.4'
N N 0.0311 0.0180 'International Tables Vol C Tables 4.2.6.8 and 6.1.1.4'
O O 0.0492 0.0322 'International Tables Vol C Tables 4.2.6.8 and 6.1.1.4'

loop_
_geom_angle_atom_site_label_1
_geom_angle_atom_site_label_2
_geom_angle_atom_site_label_3
_geom_angle_site_symmetry_1
_geom_angle_site_symmetry_3
_geom_angle
_geom_angle_publ_flag
C1 N1 H11 . . 117(2) ?
C1 N1 H12 . . 111(2) ?
H11 N1 H12 . . 105(3) ?
C1 N1 H13 . . 114(2) ?
H11 N1 H13 . . 104(3) ?
H12 N1 H13 . . 105(3) ?
C2 C1 C6 . . 121.2(3) ?
C2 C1 N1 . . 120.1(3) ?
C6 C1 N1 . . 118.7(3) ?
C1 C2 C3 . . 119.2(3) ?
C1 C2 Cl1 . . 120.5(2) ?
C3 C2 Cl1 . . 120.3(3) ?
C4 C3 C2 . . 120.0(3) ?
C4 C3 H3 . . 124(3) ?
C2 C3 H3 . . 116(3) ?
C5 C4 C3 . . 120.1(3) ?
C5 C4 H4 . . 121(3) ?
C3 C4 H4 . . 119(3) ?
C4 C5 C6 . . 121.3(3) ?
C4 C5 Cl2 . . 120.0(2) ?
C6 C5 Cl2 . . 118.8(3) ?
C1 C6 C5 . . 118.2(3) ?
C1 C6 H6 . . 121(2) ?
C5 C6 H6 . . 121(2) ?
H1A O1 H1B . . 104(4) ?

loop_
_geom_bond_atom_site_label_1
_geom_bond_atom_site_label_2
_geom_bond_site_symmetry_2
_geom_bond_distance
_geom_bond_publ_flag
Cl1 C2 . 1.731(3) ?
Cl2 C5 . 1.735(3) ?
N1 C1 . 1.461(3) ?
N1 H11 . 0.92(4) ?
N1 H12 . 0.94(4) ?
N1 H13 . 0.88(4) ?
C1 C2 . 1.382(4) ?
C1 C6 . 1.383(4) ?
C2 C3 . 1.388(5) ?
C3 C4 . 1.377(6) ?
C3 H3 . 0.92(4) ?
C4 C5 . 1.362(5) ?
C4 H4 . 0.88(4) ?
C5 C6 . 1.390(4) ?
C6 H6 . 1.00(4) ?
O1 H1A . 0.85(3) ?
O1 H1B . 0.83(3) ?

loop_
_geom_hbond_atom_site_label_D
_geom_hbond_atom_site_label_H
_geom_hbond_atom_site_label_A
_geom_hbond_site_symmetry_A
_geom_hbond_distance_DH
_geom_hbond_distance_HA
_geom_hbond_distance_DA
_geom_hbond_angle_DHA
N1 H11 Cl3 2_645 0.92(4) 2.24(4) 3.123(3) 162(3)
N1 H12 Cl3 . 0.94(4) 2.16(4) 3.099(3) 172(3)
N1 H13 O1 1_655 0.88(4) 1.82(4) 2.699(4) 175(4)
O1 H1A Cl3 . 0.85(3) 2.37(3) 3.212(3) 172(4)
O1 H1B Cl3 2 0.83(3) 2.34(3) 3.158(3) 169(4)

loop_
_geom_torsion_atom_site_label_1
_geom_torsion_atom_site_label_2
_geom_torsion_atom_site_label_3
_geom_torsion_atom_site_label_4
_geom_torsion_site_symmetry_1
_geom_torsion_site_symmetry_2
_geom_torsion_site_symmetry_3
_geom_torsion_site_symmetry_4
_geom_torsion
_geom_torsion_publ_flag
C6 C1 C2 C3 . . . . 1.3(4) ?
N1 C1 C2 C3 . . . . 179.8(3) ?
C6 C1 C2 Cl1 . . . . -178.6(2) ?
N1 C1 C2 Cl1 . . . . -0.2(4) ?
C1 C2 C3 C4 . . . . -1.3(5) ?
Cl1 C2 C3 C4 . . . . 178.7(3) ?
C2 C3 C4 C5 . . . . 0.5(5) ?
C3 C4 C5 C6 . . . . 0.2(5) ?
C3 C4 C5 Cl2 . . . . -179.5(3) ?
C2 C1 C6 C5 . . . . -0.6(4) ?
N1 C1 C6 C5 . . . . -179.1(3) ?
C4 C5 C6 C1 . . . . -0.2(4) ?
Cl2 C5 C6 C1 . . . . 179.6(2) ?

loop_
_cod_related_entry_id
_cod_related_entry_database
_cod_related_entry_code
1 ChemSpider 30655714
